data_4300363
loop_
_publ_author_name
'Kjell Ove Kongshaug'
'Fjellvag, Helmer'

_publ_section_title
;
Design of novel bilayer compounds of CPO-8 type containing 1D channels
;
_journal_name_full 'Inorganic Chemistry'
_journal_paper_doi 10.1021/ic050662v
_journal_year 2006
_chemical_formula_sum 'C13 H16 N2 O5 Zn'
_chemical_formula_weight 345.65
_space_group_IT_number 14
_symmetry_cell_setting monoclinic
_symmetry_space_group_name_Hall '-P 2ybc'
_symmetry_space_group_name_H-M 'P 1 21/c 1'
_cell_angle_alpha 90.00
_cell_angle_beta 92.921(5)
_cell_angle_gamma 90.00
_cell_formula_units_Z 4
_cell_length_a 11.2615(18)
_cell_length_b 7.6501(12)
_cell_length_c 16.284(3)
_cell_measurement_temperature 273(2)
_cell_volume 1401.0(4)
_diffrn_ambient_temperature 298
_exptl_crystal_density_diffrn 1.639
_cod_depositor_comments
;
The following automatic conversions were performed:
'_symmetry_cell_setting' value 'Monoclinic' changed to 'monoclinic'
according to '/home/saulius/struct/CIF-dictionaries/cif_core.dic'
dictionary named 'cif_core.dic' version 2.4.1 from 2010-06-29.

Automatic conversion script
Id: cif_fix_enum 1527 2010-12-29 10:47:43Z saulius 
;
_cod_original_sg_symbol_H-M 'P 21/c'
_cod_database_code 4300363

loop_
_symmetry_equiv_pos_as_xyz
'x, y, z'
'-x, y+1/2, -z+1/2'
'-x, -y, -z'
'x, -y-1/2, z-1/2'

loop_
_atom_site_label
_atom_site_type_symbol
_atom_site_fract_x
_atom_site_fract_y
_atom_site_fract_z
_atom_site_U_iso_or_equiv
_atom_site_adp_type
_atom_site_occupancy
_atom_site_symmetry_multiplicity
_atom_site_calc_flag
_atom_site_refinement_flags
_atom_site_disorder_assembly
_atom_site_disorder_group
Zn1 Zn 0.32234(6) -0.00648(9) 0.73108(4) 0.0347(3) Uani 1 1 d . . .
O1 O 0.3358(3) 0.2492(5) 0.7147(2) 0.0371(11) Uani 1 1 d . . .
O2 O 0.2836(4) 0.1531(5) 0.5902(3) 0.0519(13) Uani 1 1 d . . .
O3 O 0.4046(4) -0.2860(5) 0.8577(2) 0.0427(11) Uani 1 1 d . . .
O4 O 0.3226(4) -0.0202(5) 0.8494(2) 0.0399(11) Uani 1 1 d . . .
O5 O 0.1710(4) -0.1292(7) 0.7017(3) 0.0607(14) Uani 1 1 d . . .
N1 N 0.4600(4) -0.1185(5) 0.6727(3) 0.0301(12) Uani 1 1 d . . .
H1A H 0.4967 -0.0362 0.6437 0.036 Uiso 1 1 calc R . .
H1B H 0.5132 -0.1617 0.7104 0.036 Uiso 1 1 calc R . .
N2 N 0.0051(6) -0.2101(9) 0.6291(4) 0.074(2) Uani 1 1 d . . .
C1 C 0.3690(5) -0.1327(7) 0.9823(3) 0.0286(14) Uani 1 1 d . . .
C2 C 0.3385(5) 0.0273(7) 1.0169(4) 0.0328(15) Uani 1 1 d . . .
H2 H 0.3123 0.1186 0.9828 0.039 Uiso 1 1 calc R . .
C3 C 0.3467(5) 0.0514(7) 1.1012(4) 0.0304(15) Uani 1 1 d . . .
C4 C 0.3860(5) -0.4141(7) 0.6522(3) 0.0298(14) Uani 1 1 d . . .
H4 H 0.3896 -0.4280 0.7090 0.036 Uiso 1 1 calc R . .
C5 C 0.4192(5) -0.2577(7) 0.6178(3) 0.0314(15) Uani 1 1 d . . .
C6 C 0.4109(5) -0.2347(7) 0.5332(3) 0.0324(15) Uani 1 1 d . . .
H6 H 0.4339 -0.1290 0.5106 0.039 Uiso 1 1 calc R . .
C7 C 0.3651(5) -0.1514(8) 0.8890(3) 0.0322(15) Uani 1 1 d . . .
C8 C 0.3189(5) 0.2736(8) 0.6364(4) 0.0386(16) Uani 1 1 d . . .
C9 C 0.1089(8) -0.1244(14) 0.6441(6) 0.092(3) Uani 1 1 d . . .
C10 C -0.0918(12) -0.137(2) 0.5688(10) 0.064(5) Uani 0.50 1 d P . .
C11 C -0.0179(14) -0.3589(18) 0.6831(12) 0.057(5) Uani 0.50 1 d P . .
C12 C -0.028(3) -0.342(9) 0.5509(15) 0.34(4) Uani 0.50 1 d P . .
C13 C -0.084(3) -0.198(8) 0.6782(16) 0.27(3) Uani 0.50 1 d P . .
C14 C -0.1806(12) -0.0451(16) 0.6124(9) 0.151(5) Uani 1 1 d . . .
C15 C -0.0040(16) -0.5255(17) 0.6222(16) 0.233(10) Uani 1 1 d . . .

loop_
_atom_site_aniso_label
_atom_site_aniso_U_11
_atom_site_aniso_U_22
_atom_site_aniso_U_33
_atom_site_aniso_U_23
_atom_site_aniso_U_13
_atom_site_aniso_U_12
Zn1 0.0477(5) 0.0274(5) 0.0291(4) 0.0004(4) 0.0022(3) -0.0032(4)
O1 0.056(3) 0.027(3) 0.028(3) 0.0027(19) 0.007(2) 0.000(2)
O2 0.083(3) 0.026(3) 0.045(3) 0.001(2) -0.012(2) -0.015(2)
O3 0.068(3) 0.032(3) 0.028(2) -0.005(2) 0.002(2) 0.002(2)
O4 0.058(3) 0.034(3) 0.027(2) 0.007(2) 0.0008(19) 0.013(2)
O5 0.058(3) 0.078(4) 0.044(3) 0.009(3) -0.010(3) -0.024(3)
N1 0.044(3) 0.020(3) 0.025(3) 0.000(2) -0.004(2) -0.005(2)
N2 0.058(4) 0.081(5) 0.082(5) 0.014(4) -0.010(4) -0.018(4)
C1 0.036(3) 0.024(4) 0.027(3) 0.000(3) 0.005(3) 0.000(3)
C2 0.039(3) 0.024(4) 0.034(4) 0.005(3) -0.005(3) -0.001(3)
C3 0.037(3) 0.026(4) 0.028(4) -0.004(3) -0.001(3) -0.002(3)
C4 0.042(4) 0.027(3) 0.021(3) 0.000(3) 0.000(3) 0.007(3)
C5 0.038(4) 0.024(4) 0.032(4) 0.001(3) -0.005(3) 0.003(3)
C6 0.043(4) 0.026(4) 0.028(4) 0.003(3) 0.005(3) -0.001(3)
C7 0.044(4) 0.031(4) 0.021(3) -0.004(3) 0.006(3) -0.010(3)
C8 0.040(4) 0.031(4) 0.045(5) 0.009(4) 0.002(3) 0.001(3)
C9 0.069(6) 0.138(9) 0.068(6) 0.019(6) 0.002(5) -0.047(6)
C10 0.029(8) 0.088(13) 0.070(12) -0.018(10) -0.032(8) 0.023(8)
C11 0.055(10) 0.021(8) 0.095(13) 0.018(8) 0.018(9) -0.011(7)
C12 0.18(3) 0.78(11) 0.054(16) -0.15(4) 0.033(18) -0.21(5)
C13 0.13(3) 0.58(8) 0.09(2) -0.11(4) 0.08(2) -0.15(4)
C14 0.131(10) 0.141(11) 0.183(14) 0.026(9) 0.024(10) 0.072(9)
C15 0.237(19) 0.094(11) 0.38(3) 0.093(14) 0.174(19) 0.041(10)

loop_
_geom_bond_atom_site_label_1
_geom_bond_atom_site_label_2
_geom_bond_distance
_geom_bond_site_symmetry_2
_geom_bond_publ_flag
Zn1 O4 1.930(4) . ?
Zn1 O1 1.981(4) . ?
Zn1 O5 1.983(5) . ?
Zn1 N1 2.048(4) . ?
O1 C8 1.293(7) . ?
O2 C8 1.243(7) . ?
O3 C7 1.241(6) . ?
O4 C7 1.273(6) . ?
O5 C9 1.142(9) . ?
N1 C5 1.450(7) . ?
N2 C13 1.32(2) . ?
N2 C9 1.352(10) . ?
N2 C11 1.469(15) . ?
N2 C10 1.534(14) . ?
N2 C12 1.65(3) . ?
C1 C6 1.378(7) 4_556 ?
C1 C2 1.398(7) . ?
C1 C7 1.524(8) . ?
C2 C3 1.383(8) . ?
C3 C4 1.397(8) 4_556 ?
C3 C8 1.496(8) 4_566 ?
C4 C5 1.381(7) . ?
C4 C3 1.397(8) 4 ?
C5 C6 1.388(7) . ?
C6 C1 1.378(7) 4 ?
C8 C3 1.496(8) 4_565 ?
C10 C14 1.441(18) . ?
C10 C12 1.76(6) . ?
C10 C13 1.84(4) . ?
C11 C13 1.44(6) . ?
C11 C15 1.63(2) . ?
C12 C15 1.83(6) . ?
C13 C14 1.89(5) . ?
